data_4100656
_journal_name_full 'Journal of the American Chemical Society'
_journal_paper_doi 10.1021/ja042938o
_journal_year 2005
_chemical_formula_sum 'C22 H51 Cl3 Cu Fe3 N P S3'
_chemical_formula_weight 794.23
_space_group_IT_number 4
_symmetry_cell_setting monoclinic
_symmetry_space_group_name_Hall 'P 2yb'
_symmetry_space_group_name_H-M 'P 1 21 1'
_cell_angle_alpha 90.00
_cell_angle_beta 96.004(2)
_cell_angle_gamma 90.00
_cell_formula_units_Z 2
_cell_length_a 13.9364(18)
_cell_length_b 15.934(2)
_cell_length_c 15.719(2)
_cell_measurement_temperature 150(2)
_cell_volume 3471.6(8)
_diffrn_ambient_temperature 150(2)
_exptl_crystal_density_diffrn 1.520
_cod_depositor_comments
;
The following automatic conversions were performed:
'_symmetry_cell_setting' value 'Monoclinic' changed to 'monoclinic'
according to '/home/saulius/struct/CIF-dictionaries/cif_core.dic'
dictionary named 'cif_core.dic' version 2.4.1 from 2010-06-29.

Automatic conversion script
Id: cif_fix_enum 1527 2010-12-29 10:47:43Z saulius 
;
_cod_original_sg_symbol_H-M 'P 21/m'
_cod_database_code 4100656
_ratio_trasmission_factors 0.804461

loop_
_symmetry_equiv_pos_as_xyz
'x, y, z'
'-x, y+1/2, -z'

loop_
_atom_site_label
_atom_site_type_symbol
_atom_site_fract_x
_atom_site_fract_y
_atom_site_fract_z
_atom_site_U_iso_or_equiv
_atom_site_adp_type
_atom_site_occupancy
_atom_site_symmetry_multiplicity
_atom_site_calc_flag
_atom_site_refinement_flags
_atom_site_disorder_assembly
_atom_site_disorder_group
Cu1 Cu 0.67843(4) 0.47530(4) 0.64761(4) 0.02631(15) Uani 1 1 d . . .
Cu2 Cu 0.85846(4) 0.65051(4) 0.87070(4) 0.02391(14) Uani 1 1 d . . .
Fe1 Fe 0.85622(5) 0.55263(4) 0.63761(4) 0.02129(16) Uani 1 1 d . . .
Fe2 Fe 0.61435(5) 0.62343(4) 0.71555(4) 0.02193(16) Uani 1 1 d . . .
Fe3 Fe 0.74608(5) 0.42444(4) 0.81272(4) 0.02223(16) Uani 1 1 d . . .
Fe4 Fe 0.92348(5) 0.50151(4) 0.79999(4) 0.02146(16) Uani 1 1 d . . .
Fe5 Fe 0.68379(5) 0.57186(4) 0.88031(4) 0.02151(16) Uani 1 1 d . . .
Fe6 Fe 0.79170(5) 0.70039(4) 0.70521(4) 0.02140(16) Uani 1 1 d . . .
Cl1 Cl 1.06764(9) 0.44335(8) 0.83469(8) 0.0305(3) Uani 1 1 d . . .
Cl2 Cl 0.94214(10) 0.54020(8) 0.52602(9) 0.0353(3) Uani 1 1 d . . .
Cl3 Cl 0.47244(9) 0.68215(9) 0.67298(8) 0.0354(3) Uani 1 1 d . . .
Cl4 Cl 0.60380(9) 0.58351(8) 0.99604(8) 0.0313(3) Uani 1 1 d . . .
Cl5 Cl 0.81215(10) 0.82947(8) 0.65771(9) 0.0367(3) Uani 1 1 d . . .
Cl6 Cl 0.72515(10) 0.29458(8) 0.86024(9) 0.0350(3) Uani 1 1 d . . .
S1 S 0.70873(9) 0.61504(8) 0.60273(8) 0.0226(3) Uani 1 1 d . . .
S2 S 0.60105(9) 0.49184(8) 0.77485(8) 0.0251(3) Uani 1 1 d . . .
S3 S 0.83414(9) 0.42233(7) 0.69611(8) 0.0220(3) Uani 1 1 d . . .
S4 S 0.83209(9) 0.50915(7) 0.91367(8) 0.0225(3) Uani 1 1 d . . .
S5 S 0.93684(8) 0.63422(7) 0.74378(8) 0.0236(3) Uani 1 1 d . . .
S6 S 0.70222(8) 0.70195(7) 0.82066(8) 0.0219(3) Uani 1 1 d . . .
P15 P 0.94463(9) 0.73516(8) 0.96395(9) 0.0266(3) Uani 1 1 d . . .
P16 P 0.59270(9) 0.39503(9) 0.55038(9) 0.0262(3) Uani 1 1 d . . .
N1 N 0.4439(3) 0.8300(3) 0.9177(3) 0.0338(11) Uani 1 1 d . . .
N2 N 0.0748(3) 0.2741(2) 0.5977(3) 0.0244(9) Uani 1 1 d . . .
C4 C 0.4747(4) 0.3638(3) 0.5790(4) 0.0390(14) Uani 1 1 d . . .
H4A H 0.4840 0.3326 0.6338 0.047 Uiso 1 1 calc R . .
H4B H 0.4377 0.4152 0.5891 0.047 Uiso 1 1 calc R . .
C6 C 0.0155(4) 0.2402(3) 0.6668(3) 0.0282(12) Uani 1 1 d . . .
H6A H 0.0560 0.2429 0.7223 0.034 Uiso 1 1 calc R . .
H6B H -0.0399 0.2784 0.6706 0.034 Uiso 1 1 calc R . .
C8 C 0.1054(4) 0.3625(3) 0.6239(3) 0.0282(12) Uani 1 1 d . . .
H8A H 0.0470 0.3944 0.6350 0.034 Uiso 1 1 calc R . .
H8B H 0.1476 0.3594 0.6785 0.034 Uiso 1 1 calc R . .
C9 C 0.5092(4) 0.8661(3) 0.8556(4) 0.0388(14) Uani 1 1 d . . .
H9A H 0.5690 0.8322 0.8596 0.047 Uiso 1 1 calc R . .
H9B H 0.4767 0.8591 0.7969 0.047 Uiso 1 1 calc R . .
C10 C -0.0227(4) 0.1530(3) 0.6554(4) 0.0363(13) Uani 1 1 d . . .
H10A H 0.0319 0.1131 0.6571 0.044 Uiso 1 1 calc R . .
H10B H -0.0604 0.1481 0.5986 0.044 Uiso 1 1 calc R . .
C11 C -0.0767(4) 0.3143(3) 0.5021(4) 0.0345(13) Uani 1 1 d . . .
H11A H -0.0695 0.3693 0.5314 0.041 Uiso 1 1 calc R . .
H11B H -0.1230 0.2803 0.5313 0.041 Uiso 1 1 calc R . .
C12 C 0.6007(4) 0.9845(4) 0.7998(4) 0.0464(15) Uani 1 1 d . . .
H12A H 0.5654 0.9757 0.7425 0.056 Uiso 1 1 calc R . .
H12B H 0.6592 0.9489 0.8039 0.056 Uiso 1 1 calc R . .
C13 C 0.5374(5) 0.9574(3) 0.8675(4) 0.0437(15) Uani 1 1 d . . .
H13A H 0.5725 0.9654 0.9250 0.052 Uiso 1 1 calc R . .
H13B H 0.4785 0.9926 0.8636 0.052 Uiso 1 1 calc R . .
C14 C 0.0187(3) 0.2708(3) 0.5088(3) 0.0255(11) Uani 1 1 d . . .
H14A H 0.0586 0.2964 0.4673 0.031 Uiso 1 1 calc R . .
H14B H 0.0081 0.2112 0.4924 0.031 Uiso 1 1 calc R . .
C15 C 0.1574(4) 0.4114(3) 0.5614(3) 0.0315(12) Uani 1 1 d . . .
H15A H 0.1114 0.4276 0.5118 0.038 Uiso 1 1 calc R . .
H15B H 0.2080 0.3758 0.5402 0.038 Uiso 1 1 calc R . .
C16 C 0.4268(4) 0.7402(3) 0.8918(3) 0.0349(13) Uani 1 1 d . . .
H16A H 0.4903 0.7122 0.8925 0.042 Uiso 1 1 calc R . .
H16B H 0.3964 0.7394 0.8320 0.042 Uiso 1 1 calc R . .
C17 C -0.0867(4) 0.1298(4) 0.7249(4) 0.0397(14) Uani 1 1 d . . .
H17A H -0.0485 0.1345 0.7814 0.048 Uiso 1 1 calc R . .
H17B H -0.1405 0.1706 0.7235 0.048 Uiso 1 1 calc R . .
C18 C 0.1627(3) 0.2185(3) 0.5896(3) 0.0274(11) Uani 1 1 d . . .
H18A H 0.1958 0.2393 0.5411 0.033 Uiso 1 1 calc R . .
H18B H 0.1397 0.1609 0.5752 0.033 Uiso 1 1 calc R . .
C19 C -0.1161(4) 0.3275(4) 0.4098(4) 0.0427(15) Uani 1 1 d . . .
H19A H -0.1730 0.3651 0.4076 0.051 Uiso 1 1 calc R . .
H19B H -0.0665 0.3558 0.3793 0.051 Uiso 1 1 calc R . .
C20 C 0.6637(5) 0.2363(4) 0.6012(5) 0.065(2) Uani 1 1 d . . .
H20A H 0.6006 0.2192 0.6174 0.097 Uiso 1 1 calc R . .
H20B H 0.7002 0.2647 0.6496 0.097 Uiso 1 1 calc R . .
H20C H 0.6993 0.1866 0.5855 0.097 Uiso 1 1 calc R . .
C21 C 0.2032(4) 0.4900(4) 0.6034(4) 0.0397(14) Uani 1 1 d . . .
H21A H 0.1534 0.5221 0.6302 0.048 Uiso 1 1 calc R . .
H21B H 0.2536 0.4732 0.6494 0.048 Uiso 1 1 calc R . .
C22 C 0.9126(4) 0.7332(3) 1.0740(3) 0.0403(14) Uani 1 1 d . . .
H22A H 0.9713 0.7448 1.1134 0.048 Uiso 1 1 calc R . .
H22B H 0.8659 0.7788 1.0810 0.048 Uiso 1 1 calc R . .
C23 C 0.5887(6) 0.8070(5) 1.0261(5) 0.080(3) Uani 1 1 d . . .
H23A H 0.6346 0.8430 0.9989 0.096 Uiso 1 1 calc R . .
H23B H 0.5929 0.7491 1.0038 0.096 Uiso 1 1 calc R . .
C24 C 0.4919(5) 0.8388(5) 1.0092(4) 0.059(2) Uani 1 1 d . . .
H24A H 0.4927 0.8991 1.0246 0.071 Uiso 1 1 calc R . .
H24B H 0.4510 0.8097 1.0478 0.071 Uiso 1 1 calc R . .
C25 C 0.9439(4) 0.8468(3) 0.9374(4) 0.0413(14) Uani 1 1 d . . .
H25A H 0.9842 0.8770 0.9832 0.050 Uiso 1 1 calc R . .
H25B H 0.9745 0.8542 0.8838 0.050 Uiso 1 1 calc R . .
C26 C 0.5037(4) 0.5228(4) 0.4476(4) 0.0473(15) Uani 1 1 d . . .
H26A H 0.5321 0.5612 0.4920 0.071 Uiso 1 1 calc R . .
H26B H 0.4391 0.5060 0.4605 0.071 Uiso 1 1 calc R . .
H26C H 0.4990 0.5510 0.3919 0.071 Uiso 1 1 calc R . .
C27 C 0.6499(4) 0.2956(3) 0.5259(4) 0.0407(14) Uani 1 1 d . . .
H27A H 0.6097 0.2676 0.4785 0.049 Uiso 1 1 calc R . .
H27B H 0.7135 0.3076 0.5059 0.049 Uiso 1 1 calc R . .
C28 C -0.1270(5) 0.0446(4) 0.7153(5) 0.0602(19) Uani 1 1 d . . .
H28A H -0.0751 0.0047 0.7076 0.090 Uiso 1 1 calc R . .
H28B H -0.1753 0.0427 0.6654 0.090 Uiso 1 1 calc R . .
H28C H -0.1574 0.0297 0.7667 0.090 Uiso 1 1 calc R . .
C29 C 0.2477(4) 0.5460(4) 0.5412(4) 0.0558(17) Uani 1 1 d . . .
H29A H 0.1969 0.5780 0.5077 0.084 Uiso 1 1 calc R . .
H29B H 0.2822 0.5115 0.5026 0.084 Uiso 1 1 calc R . .
H29C H 0.2930 0.5848 0.5726 0.084 Uiso 1 1 calc R . .
C30 C 0.3413(4) 0.6051(4) 0.9025(4) 0.0487(16) Uani 1 1 d . . .
H30A H 0.3138 0.5676 0.9439 0.058 Uiso 1 1 calc R . .
H30B H 0.4022 0.5793 0.8880 0.058 Uiso 1 1 calc R . .
C31 C 0.5676(4) 0.4447(4) 0.4450(3) 0.0419(14) Uani 1 1 d . . .
H31A H 0.6293 0.4608 0.4236 0.050 Uiso 1 1 calc R . .
H31B H 0.5352 0.4036 0.4044 0.050 Uiso 1 1 calc R . .
C32 C -0.1452(4) 0.2465(4) 0.3642(4) 0.0534(17) Uani 1 1 d . . .
H32A H -0.1969 0.2197 0.3921 0.080 Uiso 1 1 calc R . .
H32B H -0.0894 0.2088 0.3667 0.080 Uiso 1 1 calc R . .
H32C H -0.1681 0.2584 0.3044 0.080 Uiso 1 1 calc R . .
C33 C 1.0985(4) 0.6258(4) 1.0088(4) 0.0510(16) Uani 1 1 d . . .
H33A H 1.0644 0.5839 0.9712 0.077 Uiso 1 1 calc R . .
H33B H 1.0791 0.6201 1.0667 0.077 Uiso 1 1 calc R . .
H33C H 1.1683 0.6168 1.0104 0.077 Uiso 1 1 calc R . .
C34 C 0.3648(4) 0.6883(4) 0.9454(4) 0.0415(14) Uani 1 1 d . . .
H34A H 0.3996 0.6788 1.0028 0.050 Uiso 1 1 calc R . .
H34B H 0.3043 0.7189 0.9526 0.050 Uiso 1 1 calc R . .
C35 C 0.2716(4) 0.6090(4) 0.8219(4) 0.0562(17) Uani 1 1 d . . .
H35A H 0.3041 0.6334 0.7754 0.084 Uiso 1 1 calc R . .
H35B H 0.2161 0.6439 0.8323 0.084 Uiso 1 1 calc R . .
H35C H 0.2494 0.5522 0.8060 0.084 Uiso 1 1 calc R . .
C36 C 0.6308(6) 1.0768(4) 0.8090(5) 0.072(2) Uani 1 1 d . . .
H36A H 0.6706 1.0849 0.8636 0.108 Uiso 1 1 calc R . .
H36B H 0.5731 1.1121 0.8075 0.108 Uiso 1 1 calc R . .
H36C H 0.6681 1.0924 0.7619 0.108 Uiso 1 1 calc R . .
C37 C 0.2837(5) 0.8772(5) 0.8344(6) 0.086(3) Uani 1 1 d . . .
H37A H 0.2633 0.8194 0.8182 0.103 Uiso 1 1 calc R . .
H37B H 0.3152 0.9026 0.7870 0.103 Uiso 1 1 calc R . .
C38 C 0.2372(4) 0.2137(5) 0.6693(4) 0.063(2) Uani 1 1 d . . .
H38A H 0.2042 0.2092 0.7219 0.075 Uiso 1 1 calc R . .
H38B H 0.2783 0.2645 0.6736 0.075 Uiso 1 1 calc R . .
C39 C 1.0737(4) 0.7122(4) 0.9754(4) 0.0470(15) Uani 1 1 d . . .
H39A H 1.0984 0.7187 0.9189 0.056 Uiso 1 1 calc R . .
H39B H 1.1072 0.7539 1.0146 0.056 Uiso 1 1 calc R . .
C40 C 0.3506(4) 0.8775(4) 0.9165(4) 0.0491(17) Uani 1 1 d . . .
H40A H 0.3663 0.9366 0.9314 0.059 Uiso 1 1 calc R . .
H40B H 0.3147 0.8545 0.9623 0.059 Uiso 1 1 calc R . .
C41 C 0.8703(6) 0.6526(5) 1.0992(4) 0.079(2) Uani 1 1 d . . .
H41A H 0.9158 0.6069 1.0923 0.119 Uiso 1 1 calc R . .
H41B H 0.8100 0.6421 1.0628 0.119 Uiso 1 1 calc R . .
H41C H 0.8570 0.6557 1.1591 0.119 Uiso 1 1 calc R . .
C42 C 0.2992(5) 0.1341(6) 0.6579(4) 0.084(3) Uani 1 1 d . . .
H42A H 0.2553 0.0859 0.6448 0.101 Uiso 1 1 calc R . .
H42B H 0.3358 0.1427 0.6079 0.101 Uiso 1 1 calc R . .
C43 C 0.8452(4) 0.8876(4) 0.9261(4) 0.0549(18) Uani 1 1 d . . .
H43A H 0.8152 0.8833 0.9796 0.082 Uiso 1 1 calc R . .
H43B H 0.8047 0.8590 0.8803 0.082 Uiso 1 1 calc R . .
H43C H 0.8519 0.9469 0.9111 0.082 Uiso 1 1 calc R . .
C44 C 0.4146(4) 0.3102(4) 0.5145(5) 0.060(2) Uani 1 1 d . . .
H44A H 0.4489 0.2578 0.5056 0.090 Uiso 1 1 calc R . .
H44B H 0.4034 0.3406 0.4601 0.090 Uiso 1 1 calc R . .
H44C H 0.3526 0.2976 0.5358 0.090 Uiso 1 1 calc R . .
C45 C 0.6411(7) 0.8841(6) 1.1697(7) 0.115(4) Uani 1 1 d . . .
H45A H 0.5927 0.9276 1.1540 0.172 Uiso 1 1 calc R . .
H45B H 0.7033 0.9017 1.1519 0.172 Uiso 1 1 calc R . .
H45C H 0.6473 0.8757 1.2318 0.172 Uiso 1 1 calc R . .
C46 C 0.1954(6) 0.9315(7) 0.8563(6) 0.106(3) Uani 1 1 d . . .
H46A H 0.1686 0.9062 0.9062 0.128 Uiso 1 1 calc R . .
H46B H 0.2188 0.9884 0.8731 0.128 Uiso 1 1 calc R . .
C47 C 0.1258(7) 0.9386(7) 0.7938(7) 0.124(4) Uani 1 1 d . . .
H47A H 0.0917 0.8850 0.7856 0.186 Uiso 1 1 calc R . .
H47B H 0.1532 0.9540 0.7410 0.186 Uiso 1 1 calc R . .
H47C H 0.0806 0.9822 0.8080 0.186 Uiso 1 1 calc R . .
C48 C 0.6121(9) 0.8083(7) 1.1284(7) 0.174(7) Uani 1 1 d . . .
H48A H 0.5537 0.7884 1.1531 0.209 Uiso 1 1 calc R . .
H48B H 0.6634 0.7664 1.1437 0.209 Uiso 1 1 calc R . .
C49 C 0.3629(9) 0.1137(7) 0.7269(6) 0.154(6) Uani 1 1 d . . .
H49A H 0.3285 0.0855 0.7700 0.231 Uiso 1 1 calc R . .
H49B H 0.3934 0.1649 0.7515 0.231 Uiso 1 1 calc R . .
H49C H 0.4126 0.0762 0.7087 0.231 Uiso 1 1 calc R . .

loop_
_atom_site_aniso_label
_atom_site_aniso_U_11
_atom_site_aniso_U_22
_atom_site_aniso_U_33
_atom_site_aniso_U_23
_atom_site_aniso_U_13
_atom_site_aniso_U_12
Cu1 0.0303(4) 0.0239(3) 0.0238(3) -0.0026(3) -0.0019(3) -0.0021(3)
Cu2 0.0266(3) 0.0234(3) 0.0214(3) -0.0023(3) 0.0008(3) -0.0005(2)
Fe1 0.0261(4) 0.0197(4) 0.0188(4) 0.0009(3) 0.0053(3) 0.0024(3)
Fe2 0.0230(4) 0.0230(4) 0.0198(4) 0.0007(3) 0.0017(3) 0.0024(3)
Fe3 0.0264(4) 0.0196(4) 0.0209(4) 0.0018(3) 0.0035(3) -0.0003(3)
Fe4 0.0233(4) 0.0204(4) 0.0208(4) 0.0001(3) 0.0025(3) 0.0019(3)
Fe5 0.0240(4) 0.0206(4) 0.0202(4) 0.0013(3) 0.0040(3) 0.0017(3)
Fe6 0.0267(4) 0.0189(4) 0.0190(4) 0.0017(3) 0.0039(3) 0.0010(3)
Cl1 0.0262(7) 0.0341(7) 0.0306(7) 0.0014(6) 0.0009(6) 0.0085(5)
Cl2 0.0498(8) 0.0289(7) 0.0308(7) 0.0064(6) 0.0217(6) 0.0097(6)
Cl3 0.0266(7) 0.0505(9) 0.0283(7) 0.0034(6) -0.0008(6) 0.0118(6)
Cl4 0.0371(7) 0.0313(7) 0.0280(7) 0.0067(6) 0.0145(6) 0.0059(5)
Cl5 0.0542(9) 0.0204(7) 0.0369(8) 0.0059(6) 0.0116(7) -0.0029(6)
Cl6 0.0470(8) 0.0213(7) 0.0379(8) 0.0069(6) 0.0104(7) -0.0034(5)
S1 0.0278(7) 0.0223(6) 0.0177(6) -0.0003(5) 0.0026(5) 0.0029(5)
S2 0.0252(7) 0.0254(7) 0.0248(7) 0.0016(6) 0.0029(5) -0.0021(5)
S3 0.0280(7) 0.0192(6) 0.0191(6) -0.0002(5) 0.0040(5) 0.0019(5)
S4 0.0258(7) 0.0224(6) 0.0189(6) 0.0022(5) 0.0010(5) 0.0011(5)
S5 0.0245(7) 0.0225(7) 0.0244(7) 0.0001(5) 0.0051(5) -0.0010(5)
S6 0.0239(7) 0.0207(6) 0.0211(6) 0.0003(5) 0.0025(5) 0.0020(5)
P15 0.0294(7) 0.0243(7) 0.0253(7) -0.0033(6) -0.0004(6) -0.0039(5)
P16 0.0230(7) 0.0307(7) 0.0247(7) -0.0066(6) 0.0016(6) -0.0026(5)
N1 0.026(2) 0.042(3) 0.033(3) -0.017(2) 0.002(2) 0.0042(19)
N2 0.030(2) 0.020(2) 0.024(2) -0.0053(18) 0.0068(19) 0.0016(17)
C4 0.036(3) 0.037(3) 0.045(4) -0.002(3) 0.011(3) -0.004(2)
C6 0.032(3) 0.036(3) 0.018(3) 0.002(2) 0.009(2) 0.007(2)
C8 0.036(3) 0.021(3) 0.028(3) -0.008(2) 0.001(2) -0.001(2)
C9 0.043(3) 0.040(3) 0.034(3) -0.007(3) 0.010(3) -0.004(3)
C10 0.049(3) 0.030(3) 0.032(3) -0.001(3) 0.011(3) -0.002(2)
C11 0.030(3) 0.034(3) 0.038(3) -0.001(3) -0.004(3) 0.008(2)
C12 0.059(4) 0.037(3) 0.044(4) 0.004(3) 0.009(3) 0.000(3)
C13 0.068(4) 0.031(3) 0.033(3) -0.003(3) 0.012(3) 0.009(3)
C14 0.031(3) 0.020(2) 0.026(3) -0.002(2) 0.003(2) 0.001(2)
C15 0.034(3) 0.025(3) 0.035(3) -0.005(2) 0.003(2) 0.004(2)
C16 0.040(3) 0.038(3) 0.027(3) -0.003(3) 0.008(3) 0.013(2)
C17 0.042(3) 0.048(4) 0.029(3) 0.002(3) 0.004(3) -0.002(3)
C18 0.027(3) 0.028(3) 0.028(3) -0.006(2) 0.005(2) 0.008(2)
C19 0.044(3) 0.046(4) 0.038(4) 0.012(3) 0.000(3) 0.010(3)
C20 0.077(5) 0.030(3) 0.082(5) -0.019(4) -0.020(4) 0.017(3)
C21 0.036(3) 0.041(3) 0.042(3) 0.003(3) 0.000(3) -0.004(2)
C22 0.061(4) 0.034(3) 0.024(3) -0.007(2) -0.003(3) -0.006(3)
C23 0.084(6) 0.074(6) 0.074(6) 0.006(5) -0.030(5) -0.016(4)
C24 0.053(4) 0.096(6) 0.030(4) -0.021(4) 0.011(3) -0.006(4)
C25 0.054(4) 0.026(3) 0.044(4) -0.002(3) 0.007(3) -0.012(2)
C26 0.039(3) 0.056(4) 0.045(4) 0.013(3) -0.006(3) -0.001(3)
C27 0.027(3) 0.040(3) 0.054(4) -0.021(3) 0.002(3) 0.005(2)
C28 0.067(4) 0.051(4) 0.064(5) 0.016(4) 0.008(4) -0.022(3)
C29 0.054(4) 0.043(4) 0.072(5) 0.001(3) 0.011(3) -0.016(3)
C30 0.054(4) 0.043(4) 0.050(4) 0.003(3) 0.012(3) -0.004(3)
C31 0.037(3) 0.061(4) 0.028(3) -0.003(3) 0.004(3) -0.007(3)
C32 0.059(4) 0.061(4) 0.038(4) -0.010(3) -0.005(3) 0.001(3)
C33 0.036(3) 0.062(4) 0.053(4) -0.010(3) -0.008(3) 0.010(3)
C34 0.043(3) 0.051(4) 0.032(3) -0.002(3) 0.007(3) 0.002(3)
C35 0.046(4) 0.062(4) 0.061(4) 0.003(4) 0.010(3) -0.010(3)
C36 0.093(6) 0.054(5) 0.071(5) -0.001(4) 0.023(4) 0.001(4)
C37 0.068(5) 0.055(5) 0.125(8) -0.034(5) -0.038(5) 0.028(4)
C38 0.047(4) 0.108(6) 0.032(3) -0.016(4) 0.000(3) 0.040(4)
C39 0.031(3) 0.054(4) 0.054(4) -0.005(3) -0.005(3) -0.002(3)
C40 0.032(3) 0.041(4) 0.075(5) -0.026(3) 0.011(3) 0.004(3)
C41 0.104(6) 0.095(6) 0.038(4) 0.004(4) 0.006(4) -0.016(5)
C42 0.069(5) 0.146(8) 0.038(4) -0.005(5) 0.000(4) 0.080(5)
C43 0.066(4) 0.033(3) 0.060(4) 0.007(3) -0.019(4) -0.002(3)
C44 0.031(3) 0.052(4) 0.098(6) -0.018(4) 0.011(3) -0.015(3)
C45 0.105(7) 0.069(6) 0.161(10) 0.017(7) -0.033(7) 0.006(5)
C46 0.070(6) 0.138(9) 0.106(7) -0.002(7) -0.017(6) 0.052(6)
C47 0.100(8) 0.142(10) 0.131(9) -0.033(8) 0.023(7) 0.011(7)
C48 0.230(13) 0.142(11) 0.119(9) 0.059(8) -0.125(9) -0.120(10)
C49 0.214(13) 0.157(10) 0.099(8) 0.019(8) 0.059(9) 0.137(10)

loop_
_geom_bond_atom_site_label_1
_geom_bond_atom_site_label_2
_geom_bond_distance
_geom_bond_site_symmetry_2
_geom_bond_publ_flag
Cu1 P16 2.2399(14) . ?
Cu1 S3 2.3783(13) . ?
Cu1 S2 2.3842(14) . ?
Cu1 S1 2.3867(14) . ?
Cu2 P15 2.2454(14) . ?
Cu2 S6 2.3819(13) . ?
Cu2 S5 2.3868(14) . ?
Cu2 S4 2.3911(13) . ?
Fe1 Cl2 2.2336(14) . ?
Fe1 S1 2.2975(14) . ?
Fe1 S3 2.3044(14) . ?
Fe1 S5 2.3121(14) . ?
Fe2 Cl3 2.2265(14) . ?
Fe2 S2 2.3100(14) . ?
Fe2 S6 2.3179(14) . ?
Fe2 S1 2.3197(14) . ?
Fe3 Cl6 2.2295(14) . ?
Fe3 S3 2.3103(14) . ?
Fe3 S2 2.3112(14) . ?
Fe3 S4 2.3193(14) . ?
Fe4 Cl1 2.2279(13) . ?
Fe4 S4 2.3036(14) . ?
Fe4 S5 2.3068(14) . ?
Fe4 S3 2.3203(14) . ?
Fe5 Cl4 2.2384(14) . ?
Fe5 S6 2.3005(14) . ?
Fe5 S2 2.3031(14) . ?
Fe5 S4 2.3062(14) . ?
Fe6 Cl5 2.2167(14) . ?
Fe6 S5 2.3054(14) . ?
Fe6 S6 2.3071(14) . ?
Fe6 S1 2.3221(14) . ?
P15 C39 1.827(5) . ?
P15 C25 1.828(5) . ?
P15 C22 1.831(5) . ?
P16 C4 1.819(5) . ?
P16 C27 1.832(5) . ?
P16 C31 1.836(6) . ?
N1 C16 1.500(7) . ?
N1 C40 1.502(7) . ?
N1 C9 1.516(7) . ?
N1 C24 1.528(8) . ?
N2 C8 1.517(6) . ?
N2 C18 1.526(6) . ?
N2 C14 1.529(6) . ?
N2 C6 1.531(6) . ?
C4 C44 1.511(8) . ?
C6 C10 1.493(7) . ?
C8 C15 1.498(7) . ?
C9 C13 1.513(8) . ?
C10 C17 1.526(7) . ?
C11 C14 1.493(6) . ?
C11 C19 1.512(8) . ?
C12 C13 1.515(8) . ?
C12 C36 1.532(9) . ?
C15 C21 1.526(7) . ?
C16 C34 1.514(7) . ?
C17 C28 1.471(8) . ?
C18 C38 1.544(7) . ?
C19 C32 1.511(8) . ?
C20 C27 1.512(8) . ?
C21 C29 1.505(7) . ?
C22 C41 1.484(9) . ?
C23 C24 1.439(10) . ?
C23 C48 1.607(12) . ?
C25 C43 1.515(8) . ?
C26 C31 1.532(8) . ?
C30 C34 1.509(8) . ?
C30 C35 1.515(8) . ?
C33 C39 1.501(8) . ?
C37 C40 1.510(9) . ?
C37 C46 1.572(10) . ?
C38 C42 1.555(9) . ?
C42 C49 1.367(11) . ?
C45 C48 1.411(12) . ?
C46 C47 1.311(11) . ?
